data_4508940
loop_
_publ_author_name
'Wolstenholme, David J.'
'Weigand, Jan J.'
'Cameron, Elinor M.'
'Cameron, T. Stanley'

_publ_section_title
;
 Understanding the Role Structural Changes Play in the Formation of Strong
 and Weak Hydrogen Bonds in Tetramethylalkyldiammonium Dithiocyanate Salts
;
_journal_issue 1
_journal_name_full 'Crystal Growth &amp; Design'
_journal_page_first 282
_journal_paper_doi 10.1021/cg800452w
_journal_volume 9
_journal_year 2009
_chemical_formula_moiety 'C7 H20 N2, 2(C N S)'
_chemical_formula_sum 'C9 H20 N4 S2'
_chemical_formula_weight 248.43
_chemical_name_common 'Tetramethylpropyldiammonium Dithiocyanate'
_space_group_IT_number 19
_symmetry_cell_setting orthorhombic
_symmetry_Int_Tables_number 19
_symmetry_space_group_name_Hall 'P 2ac 2ab'
_symmetry_space_group_name_H-M 'P 21 21 21'
_audit_conform_dict_location ftp://ftp.iucr.org/pub/cif_core.dic
_audit_conform_dict_name cif_core.dic
_audit_conform_dict_version 2.3
_audit_creation_date '25-Sep-09 T15:50:54-00:00'
_audit_creation_method 'XD routine XDCIF'
_cell_angle_alpha 90
_cell_angle_beta 90
_cell_angle_gamma 90
_cell_formula_units_Z 4
_cell_length_a 7.50860(10)
_cell_length_b 11.3384(3)
_cell_length_c 16.1484(6)
_cell_measurement_reflns_used 15541
_cell_measurement_temperature 123(2)
_cell_measurement_theta_max 72.2077
_cell_measurement_theta_min 3.7852
_cell_volume 1374.80(7)
_computing_cell_refinement 'CrystalClear (Rigaku Corp., 2000)'
_computing_data_collection 'CrystalClear (Rigaku Corp., 2000)'
_computing_data_reduction 'CrystalClear (Rigaku Corp., 2000)'
_computing_molecular_graphics 'Volkov et al, (2006)'
_computing_publication_material 'Volkov et al, (2006)'
_computing_structure_refinement 'Volkov et al, (2006)'
_computing_structure_solution 'SHELXS-97 (Sheldrick, 1990)'
_diffrn_ambient_temperature 123(2)
_diffrn_detector_area_resol_mean 10.0000
_diffrn_measured_fraction_theta_full 0.9726
_diffrn_measured_fraction_theta_max 0.8874
_diffrn_measurement_device_type 'Rigaku RAPID'
_diffrn_measurement_method \w
_diffrn_radiation_monochromator graphite
_diffrn_radiation_source 'fine-focus sealed tube'
_diffrn_radiation_type MoK\a
_diffrn_radiation_wavelength 0.71070
_diffrn_reflns_limit_h_max 16
_diffrn_reflns_limit_h_min 0
_diffrn_reflns_limit_k_max 23
_diffrn_reflns_limit_k_min 0
_diffrn_reflns_limit_l_max 34
_diffrn_reflns_limit_l_min 0
_diffrn_reflns_number 64300
_diffrn_reflns_theta_full 50.00
_diffrn_reflns_theta_max 50.00
_diffrn_reflns_theta_min 3.81
_exptl_absorpt_coefficient_mu 0.366
_exptl_absorpt_correction_T_max 0.966
_exptl_absorpt_correction_T_min 0.950
_exptl_absorpt_correction_type multi-scan
_exptl_absorpt_process_details
;
    Higashi, T. (1995). Program for Absorption Correction.
    Rigaku Corporation, Tokyo, Japan.
;
_exptl_crystal_colour Colorless
_exptl_crystal_density_diffrn 1.200
_exptl_crystal_density_method 'not measured'
_exptl_crystal_description needle
_exptl_crystal_F_000 536
_exptl_crystal_size_max 0.22
_exptl_crystal_size_mid 0.11
_exptl_crystal_size_min 0.10
_refine_ls_extinction_method none
_refine_ls_goodness_of_fit_ref 1.199
_refine_ls_matrix_type full
_refine_ls_number_parameters 0
_refine_ls_number_reflns 5757
_refine_ls_number_restraints 538976288
_refine_ls_R_factor_all 0.032
_refine_ls_R_factor_gt 0.02
_refine_ls_shift/su_max 0
_refine_ls_structure_factor_coef F
_refine_ls_weighting_details
;
        calc w1 = [Fo*sqrt(w2) + sqrt(Fo^2^w2^2^ + sqrt(w2^2^))]^2^
        where
     calc w2 = q/[s^2^(Fo^2^) + (0.01 P)^2^ + 0.05 P + 0.00 + 0.00 sin(th)]
     where P = (0.3333 Fo^2^ + 0.6667 Fc^2^)
           q = 1.0
;
_refine_ls_weighting_scheme calc
_refine_ls_wR_factor_ref 0.024
_reflns_number_gt 5743
_reflns_number_total 7706
_reflns_threshold_expression >3sigma(I)
_cod_data_source_file cg800452wsup1.cif
_cod_data_source_block tetra
_cod_depositor_comments
;
The following automatic conversions were performed:

'_symmetry_cell_setting' value 'Orthorhombic ' changed to
'orthorhombic' according to
/home/saulius/struct/CIF-dictionaries/cif_core.dic dictionary named
'cif_core.dic' version 2.4.2 from 2011-04-26.

Automatic conversion script
Id: cif_fix_values 1891 2012-01-12 08:04:46Z andrius 
;
_cod_original_sg_symbol_H-M 'P 21 21 21 '
_cod_database_code 4508940

loop_
_space_group_symop_id
_space_group_symop_operation_xyz
1 +X,+Y,+Z
2 1/2+X,1/2-Y,-Z
3 -X,1/2+Y,1/2-Z
4 1/2-X,-Y,1/2+Z

loop_
_atom_local_axes_atom_label
_atom_local_axes_atom0
_atom_local_axes_ax1
_atom_local_axes_atom1
_atom_local_axes_atom2
_atom_local_axes_ax2
S(1) C(1) Z S(1) N(1) Y
S(2) C(2) Z S(2) N(2) Y
N(1) C(1) Z N(1) H(2) Y
N(2) C(2) Z N(2) H(1) Y
N(3) H(1) Z N(3) C(6) Y
N(4) H(2) Z N(4) C(8) Y
C(1) N(1) Z C(1) S(1) Y
C(2) N(2) Z C(2) S(2) Y
C(3) H(3B) Z C(3) H(3A) Y
C(4) H(4B) Z C(4) H(4A) Y
C(5) H(5B) Z C(5) H(5A) Y
C(6) H(6B) Z C(6) H(6C) Y
C(7) H(7B) Z C(7) H(7C) Y
C(8) H(8B) Z C(8) H(8C) Y
C(9) H(9B) Z C(9) H(9A) Y
H(1) N(3) Z H(1) N(2) Y
H(2) N(4) Z H(2) N(1) Y
H(3A) C(3) Z H(3A) H(3B) Y
H(3B) C(3) Z H(3B) H(3A) Y
H(4A) C(4) Z H(4A) H(4B) Y
H(4B) C(4) Z H(4B) H(4A) Y
H(5A) C(5) Z H(5A) H(5B) Y
H(5B) C(5) Z H(5B) H(5A) Y
H(6A) C(6) Z H(6A) H(6C) Y
H(6B) C(6) Z H(6B) H(6C) Y
H(6C) C(6) Z H(6C) H(6B) Y
H(7A) C(7) Z H(7A) H(7B) Y
H(7B) C(7) Z H(7B) H(7C) Y
H(7C) C(7) Z H(7C) H(7B) Y
H(8A) C(8) Z H(8A) H(8C) Y
H(8B) C(8) Z H(8B) H(8C) Y
H(8C) C(8) Z H(8C) H(8B) Y
H(9A) C(9) Z H(9A) H(9B) Y
H(9B) C(9) Z H(9B) H(9A) Y
H(9C) C(9) Z H(9C) H(9B) Y

loop_
_atom_rho_multipole_atom_label
_atom_rho_multipole_coeff_Pv
_atom_rho_multipole_coeff_P00
_atom_rho_multipole_coeff_P11
_atom_rho_multipole_coeff_P1-1
_atom_rho_multipole_coeff_P10
_atom_rho_multipole_coeff_P20
_atom_rho_multipole_coeff_P21
_atom_rho_multipole_coeff_P2-1
_atom_rho_multipole_coeff_P22
_atom_rho_multipole_coeff_P2-2
_atom_rho_multipole_coeff_P30
_atom_rho_multipole_coeff_P31
_atom_rho_multipole_coeff_P3-1
_atom_rho_multipole_coeff_P32
_atom_rho_multipole_coeff_P3-2
_atom_rho_multipole_coeff_P33
_atom_rho_multipole_coeff_P3-3
_atom_rho_multipole_coeff_P40
_atom_rho_multipole_coeff_P41
_atom_rho_multipole_coeff_P4-1
_atom_rho_multipole_coeff_P42
_atom_rho_multipole_coeff_P4-2
_atom_rho_multipole_coeff_P43
_atom_rho_multipole_coeff_P4-3
_atom_rho_multipole_coeff_P44
_atom_rho_multipole_coeff_P4-4
_atom_rho_multipole_kappa
_atom_rho_multipole_kappa_prime0
_atom_rho_multipole_kappa_prime1
_atom_rho_multipole_kappa_prime2
_atom_rho_multipole_kappa_prime3
_atom_rho_multipole_kappa_prime4
_atom_rho_multipole_radial_slater_n0
_atom_rho_multipole_radial_slater_zeta0
_atom_rho_multipole_radial_slater_n1
_atom_rho_multipole_radial_slater_zeta1
_atom_rho_multipole_radial_slater_n2
_atom_rho_multipole_radial_slater_zeta2
_atom_rho_multipole_radial_slater_n3
_atom_rho_multipole_radial_slater_zeta3
_atom_rho_multipole_radial_slater_n4
_atom_rho_multipole_radial_slater_zeta4
S(1) 6.1983 0 0.0384 0.0455 -0.1001 -0.0858 -0.0654 0.0115 0.0208 -0.0371 0.1391 -0.0158 0.0212 0.0203 -0.0121 -0.02 0.0391 0.0259 -0.0103 0.0125 -0.0305 -0.0149 -0.0307 0.0297 -0.0164 -0.0219 0.970521 1.280443 1.280443 1.280443 1.280443 1.280443 2 3.6 2 3.6 4 3.6 6 3.6 8 3.6
S(2) 6.1978 0 -0.0576 -0.153 -0.0435 -0.094 0.0179 0.0094 -0.0105 0.0647 0.0901 -0.003 0.0122 -0.0301 0.0223 0.0189 -0.0169 0.08 -0.0199 0.0036 -0.0142 0.0098 -0.0455 -0.0113 0.0224 0.0385 0.970521 1.280443 1.280443 1.280443 1.280443 1.280443 2 3.6 2 3.6 4 3.6 6 3.6 8 3.6
N(1) 4.9959 0 0.0581 0.0781 -0.0814 0.1206 0.0312 -0.0149 0.0092 0.003 0.0678 -0.0103 -0.0026 -0.0367 -0.0126 -0.0321 0.0035 0.0116 -0.0109 0.0268 0.0305 0.0035 -0.0012 -0.0519 0.0275 0.0299 0.987231 1.066943 1.066943 1.066943 1.066943 1.066943 2 3.83936 2 3.83936 2 3.83936 3 3.83936 4 3.83936
N(2) 5.1964 0 -0.0618 0.0994 0.0564 0.1023 -0.0415 -0.0721 0.0076 0.0074 -0.028 0.0355 -0.023 0.0192 -0.0102 -0.0165 -0.013 -0.0145 -0.0515 -0.0354 0.0089 0.008 0.013 -0.0004 -0.0116 0.0432 0.987231 1.066943 1.066943 1.066943 1.066943 1.066943 2 3.83936 2 3.83936 2 3.83936 3 3.83936 4 3.83936
N(3) 4.9516 0 -0.0244 -0.0483 0.0447 0.0433 0.0269 -0.0051 0.0517 -0.0129 0.149 -0.0164 0.0046 -0.0216 -0.0016 -0.025 -0.0797 0.0229 -0.0022 -0.038 0.0065 0.0058 -0.029 0.0134 0.016 0.017 1.002901 1.025448 1.025448 1.025448 1.025448 1.025448 2 3.83936 2 3.83936 2 3.83936 3 3.83936 4 3.83936
N(4) 5.0094 0 -0.0479 -0.0079 0.0622 0.0449 -0.0027 0.0211 0.0031 -0.0222 0.1515 0.0395 0.0498 -0.0189 0.0421 0.0529 -0.1012 0.0183 -0.0003 -0.0111 -0.0262 0.0002 0.0009 0.0134 -0.0093 -0.0023 1.002901 1.025448 1.025448 1.025448 1.025448 1.025448 2 3.83936 2 3.83936 2 3.83936 3 3.83936 4 3.83936
C(1) 4.1119 0 0.0102 -0.0303 0.1486 0.339 -0.0278 0.0207 0.0243 -0.0203 -0.0672 0.0011 -0.0105 -0.0029 -0.0196 0.0275 -0.0143 0.0127 0.0494 0.0171 -0.0032 -0.0125 0.0302 0.032 0.0068 0.0095 1.003193 0.94292 0.94292 0.94292 0.94292 0.94292 2 3.1762 2 3.1762 2 3.1762 3 3.1762 4 3.1762
C(2) 4.0125 0 0.0233 -0.0568 0.075 0.2649 0.0495 -0.0432 -0.022 -0.0017 -0.0099 0.0313 -0.0032 0.0242 0.0005 -0.0093 0.0144 -0.0677 0.0319 -0.011 -0.0073 -0.0012 -0.0603 -0.0142 -0.044 0.0116 1.003193 0.94292 0.94292 0.94292 0.94292 0.94292 2 3.1762 2 3.1762 2 3.1762 3 3.1762 4 3.1762
C(3) 4.0719 0 -0.0089 0.0117 -0.0015 -0.0056 -0.0132 0.0211 0.0524 0.0027 0.1252 0.0314 -0.0252 -0.0252 -0.0038 -0.052 -0.152 -0.0014 -0.0006 0.0028 -0.0114 0.0024 0.0022 0.0209 -0.0378 0.0079 0.994165 1.053658 1.053658 1.053658 1.053658 1.053658 2 3.1762 2 3.1762 2 3.1762 3 3.1762 4 3.1762
C(4) 4.1065 0 0.0161 0.018 0.0596 0.012 -0.0726 -0.0205 0.0162 -0.0776 0.1883 0.0001 0.0188 -0.0279 0.0096 -0.0391 -0.1477 0.041 0.0006 0.0037 0.0026 -0.0391 0.0117 0.0486 -0.0319 0.0103 0.997002 1.074536 1.074536 1.074536 1.074536 1.074536 2 3.1762 2 3.1762 2 3.1762 3 3.1762 4 3.1762
C(5) 4.1551 0 0.0106 0.051 0.0301 0.0491 -0.0513 -0.0332 -0.0821 -0.0431 0.1663 0.0417 0.002 -0.0117 0.0045 -0.0046 -0.141 -0.0282 -0.0602 -0.0077 -0.0263 0.0111 0.0335 0.0382 -0.0511 -0.0199 0.997002 1.074536 1.074536 1.074536 1.074536 1.074536 2 3.1762 2 3.1762 2 3.1762 3 3.1762 4 3.1762
C(6) 4.2845 0 0.062 0.0065 0.032 -0.0071 -0.007 -0.0417 -0.0192 -0.082 0.1535 0.1018 -0.0896 -0.1174 -0.0682 -0.0791 -0.1877 0.0331 -0.0444 -0.0392 -0.0119 -0.0358 0.0051 0.0314 0.0161 0.0492 0.995535 1.002162 1.002162 1.002162 1.002162 1.002162 2 3.1762 2 3.1762 2 3.1762 3 3.1762 4 3.1762
C(7) 4.1856 0 -0.0498 0.1016 0.0752 0.0016 0.0199 0.0048 0.0162 0.0429 0.1632 -0.035 -0.0222 -0.0435 0.1414 0.0811 -0.173 -0.0191 0.0293 0.0367 0.0139 0.0268 -0.0399 0.0581 -0.0345 -0.0315 0.995535 1.002162 1.002162 1.002162 1.002162 1.002162 2 3.1762 2 3.1762 2 3.1762 3 3.1762 4 3.1762
C(8) 4.1926 0 -0.0359 0.09 0.0874 0.0534 0.0052 0.0072 -0.0234 0.0166 0.1304 -0.0098 -0.027 -0.0864 0.075 0.029 -0.1755 -0.0094 0.0777 -0.0447 -0.0392 0.0204 0.0397 0.0366 -0.0294 -0.0381 0.995535 1.002162 1.002162 1.002162 1.002162 1.002162 2 3.1762 2 3.1762 2 3.1762 3 3.1762 4 3.1762
C(9) 4.2319 0 0.0621 0.0743 0.1092 0.0219 -0.0654 0.0303 -0.0608 -0.0718 0.1804 0.0872 -0.1066 -0.0957 0.0113 -0.0411 -0.166 0.0059 -0.0492 -0.0685 0.0403 -0.0509 -0.0061 -0.0134 0.0103 0.0041 0.995535 1.002162 1.002162 1.002162 1.002162 1.002162 2 3.1762 2 3.1762 2 3.1762 3 3.1762 4 3.1762
H(1) 0.8824 0 -0.0562 0.097 0.0486 0 0 0 0 0 0 0 0 0 0 0 0 0 0 0 0 0 0 0 0 0 1.2 1.2 1.2 1.2 1.2 1.2 0 2 1 2 2 2 3 2 4 2
H(2) 0.8193 0 0.0343 -0.006 0.0244 0 0 0 0 0 0 0 0 0 0 0 0 0 0 0 0 0 0 0 0 0 1.2 1.2 1.2 1.2 1.2 1.2 0 2 1 2 2 2 3 2 4 2
H(3A) 0.869 0 0.0055 0.0144 0.1005 0 0 0 0 0 0 0 0 0 0 0 0 0 0 0 0 0 0 0 0 0 1.2 1.2 1.2 1.2 1.2 1.2 0 2 1 2 2 2 3 2 4 2
H(3B) 0.981 0 0.05 -0.0256 0.1204 0 0 0 0 0 0 0 0 0 0 0 0 0 0 0 0 0 0 0 0 0 1.2 1.2 1.2 1.2 1.2 1.2 0 2 1 2 2 2 3 2 4 2
H(4A) 0.9257 0 0.0215 0.0297 0.0891 0 0 0 0 0 0 0 0 0 0 0 0 0 0 0 0 0 0 0 0 0 1.2 1.2 1.2 1.2 1.2 1.2 0 2 1 2 2 2 3 2 4 2
H(4B) 0.9208 0 0.0071 -0.0233 0.0613 0 0 0 0 0 0 0 0 0 0 0 0 0 0 0 0 0 0 0 0 0 1.2 1.2 1.2 1.2 1.2 1.2 0 2 1 2 2 2 3 2 4 2
H(5A) 0.9653 0 -0.0071 -0.0083 0.0532 0 0 0 0 0 0 0 0 0 0 0 0 0 0 0 0 0 0 0 0 0 1.2 1.2 1.2 1.2 1.2 1.2 0 2 1 2 2 2 3 2 4 2
H(5B) 0.8959 0 -0.0758 -0.0349 0.0621 0 0 0 0 0 0 0 0 0 0 0 0 0 0 0 0 0 0 0 0 0 1.2 1.2 1.2 1.2 1.2 1.2 0 2 1 2 2 2 3 2 4 2
H(6A) 0.8745 0 -0.0145 0.0092 0.1026 0 0 0 0 0 0 0 0 0 0 0 0 0 0 0 0 0 0 0 0 0 1.2 1.2 1.2 1.2 1.2 1.2 0 2 1 2 2 2 3 2 4 2
H(6B) 0.8826 0 0.0277 -0.0109 0.0889 0 0 0 0 0 0 0 0 0 0 0 0 0 0 0 0 0 0 0 0 0 1.2 1.2 1.2 1.2 1.2 1.2 0 2 1 2 2 2 3 2 4 2
H(6C) 0.8831 0 -0.036 -0.0471 0.0579 0 0 0 0 0 0 0 0 0 0 0 0 0 0 0 0 0 0 0 0 0 1.2 1.2 1.2 1.2 1.2 1.2 0 2 1 2 2 2 3 2 4 2
H(7A) 0.891 0 0.0051 0.0034 0.0917 0 0 0 0 0 0 0 0 0 0 0 0 0 0 0 0 0 0 0 0 0 1.2 1.2 1.2 1.2 1.2 1.2 0 2 1 2 2 2 3 2 4 2
H(7B) 0.935 0 0.0197 -0.0664 0.0178 0 0 0 0 0 0 0 0 0 0 0 0 0 0 0 0 0 0 0 0 0 1.2 1.2 1.2 1.2 1.2 1.2 0 2 1 2 2 2 3 2 4 2
H(7C) 0.8903 0 0.0024 -0.0088 0.0579 0 0 0 0 0 0 0 0 0 0 0 0 0 0 0 0 0 0 0 0 0 1.2 1.2 1.2 1.2 1.2 1.2 0 2 1 2 2 2 3 2 4 2
H(8A) 0.9096 0 -0.0545 -0.001 0.097 0 0 0 0 0 0 0 0 0 0 0 0 0 0 0 0 0 0 0 0 0 1.2 1.2 1.2 1.2 1.2 1.2 0 2 1 2 2 2 3 2 4 2
H(8B) 0.9389 0 0.0115 -0.0526 0.037 0 0 0 0 0 0 0 0 0 0 0 0 0 0 0 0 0 0 0 0 0 1.2 1.2 1.2 1.2 1.2 1.2 0 2 1 2 2 2 3 2 4 2
H(8C) 0.9197 0 -0.0497 -0.0272 0.0697 0 0 0 0 0 0 0 0 0 0 0 0 0 0 0 0 0 0 0 0 0 1.2 1.2 1.2 1.2 1.2 1.2 0 2 1 2 2 2 3 2 4 2
H(9A) 0.9169 0 -0.027 -0.0413 0.0536 0 0 0 0 0 0 0 0 0 0 0 0 0 0 0 0 0 0 0 0 0 1.2 1.2 1.2 1.2 1.2 1.2 0 2 1 2 2 2 3 2 4 2
H(9B) 0.8904 0 0.0164 -0.0277 0.0679 0 0 0 0 0 0 0 0 0 0 0 0 0 0 0 0 0 0 0 0 0 1.2 1.2 1.2 1.2 1.2 1.2 0 2 1 2 2 2 3 2 4 2
H(9C) 0.9064 0 0.0473 0.008 0.0868 0 0 0 0 0 0 0 0 0 0 0 0 0 0 0 0 0 0 0 0 0 1.2 1.2 1.2 1.2 1.2 1.2 0 2 1 2 2 2 3 2 4 2

loop_
_atom_site_aniso_label
_atom_site_aniso_U_11
_atom_site_aniso_U_22
_atom_site_aniso_U_33
_atom_site_aniso_U_23
_atom_site_aniso_U_13
_atom_site_aniso_U_12
S(1) 0.02585(5) 0.02243(5) 0.02944(6) -0.00091(4) 0.00496(5) 0.00135(5)
S(2) 0.03359(7) 0.03788(7) 0.02543(6) 0.00039(5) 0.00424(5) -0.00780(7)
N(1) 0.0360(3) 0.0402(3) 0.0375(3) -0.0054(2) 0.0082(2) 0.0115(2)
N(2) 0.0477(3) 0.0372(3) 0.0301(2) 0.0069(2) 0.0074(2) -0.0103(3)
N(3) 0.02162(15) 0.02156(15) 0.02257(16) 0.00269(13) 0.00157(13) 0.00025(13)
N(4) 0.02503(17) 0.01913(15) 0.02414(17) 0.00046(13) -0.00135(14) 0.00052(13)
C(1) 0.02326(18) 0.02322(18) 0.02351(19) -0.00093(15) 0.00144(15) 0.00107(16)
C(2) 0.02604(19) 0.02223(17) 0.0243(2) 0.00244(15) -0.00008(17) -0.00331(16)
C(3) 0.02260(18) 0.02505(19) 0.0243(2) -0.00312(16) 0.00272(16) 0.00099(16)
C(4) 0.02543(19) 0.01905(16) 0.02229(18) 0.00005(14) 0.00173(15) 0.00023(15)
C(5) 0.02555(19) 0.01868(16) 0.0284(2) -0.00272(15) -0.00248(17) 0.00322(16)
C(6) 0.0297(2) 0.02268(19) 0.0288(2) -0.00321(16) -0.0017(2) 0.00044(18)
C(7) 0.0249(2) 0.0355(3) 0.0364(3) -0.0004(2) 0.0004(2) 0.0072(2)
C(8) 0.0343(3) 0.0259(2) 0.0286(2) -0.00283(18) -0.0021(2) -0.0071(2)
C(9) 0.0355(3) 0.0287(2) 0.0283(2) 0.00627(19) -0.0043(2) -0.0043(2)

loop_
_atom_site_label
_atom_site_fract_x
_atom_site_fract_y
_atom_site_fract_z
_atom_site_U_iso_or_equiv
_atom_site_occupancy
_atom_site_symmetry_multiplicity
S(1) 0.09890(4) 1.04716(3) 0.439476(19) 0.026 1 4
S(2) 0.09733(5) 0.54853(3) 0.426837(19) 0.032 1 4
N(1) 0.34584(9) 0.91017(6) 0.35254(4) 0.038 1 4
N(2) 0.25803(10) 0.60222(6) 0.27497(4) 0.038 1 4
N(3) 0.35922(6) 0.75711(4) 0.15252(3) 0.022 1 4
N(4) 0.64935(6) 0.76477(4) 0.34624(3) 0.023 1 4
C(1) 0.24206(7) 0.96646(4) 0.38928(3) 0.023 1 4
C(2) 0.18865(8) 0.58170(5) 0.33859(3) 0.024 1 4
C(3) 0.68637(7) 0.77634(5) 0.18993(3) 0.024 1 4
C(4) 0.51308(7) 0.83874(4) 0.16797(3) 0.022 1 4
C(5) 0.68290(8) 0.69886(4) 0.26713(4) 0.024 1 4
C(6) 0.38588(9) 0.67826(5) 0.07989(4) 0.027 1 4
C(7) 0.19249(9) 0.82690(6) 0.14244(4) 0.032 1 4
C(8) 0.79588(9) 0.84900(5) 0.36627(4) 0.03 1 4
C(9) 0.62170(10) 0.68082(5) 0.41620(4) 0.031 1 4
H(1) 0.348483 0.700688 0.202258 0.053 1 4
H(2) 0.531684 0.810919 0.34123 0.035 1 4
H(3A) 0.785049 0.842213 0.197429 0.031 1 4
H(3B) 0.728572 0.723594 0.13949 0.044 1 4
H(4A) 0.531383 0.888894 0.113306 0.037 1 4
H(4B) 0.470601 0.896272 0.215702 0.037 1 4
H(5A) 0.806946 0.655634 0.27439 0.035 1 4
H(5B) 0.582444 0.633473 0.26384 0.03 1 4
H(6A) 0.503106 0.627546 0.087719 0.035 1 4
H(6B) 0.394314 0.729788 0.025335 0.042 1 4
H(6C) 0.272673 0.623353 0.073287 0.039 1 4
H(7A) 0.211798 0.882149 0.090332 0.042 1 4
H(7B) 0.084653 0.76713 0.137398 0.052 1 4
H(7C) 0.17301 0.875137 0.19786 0.055 1 4
H(8A) 0.761775 0.885304 0.424575 0.041 1 4
H(8B) 0.918653 0.803035 0.36603 0.055 1 4
H(8C) 0.802206 0.91384 0.319163 0.045 1 4
H(9A) 0.737784 0.628704 0.423137 0.046 1 4
H(9B) 0.603025 0.728869 0.471767 0.049 1 4
H(9C) 0.510077 0.625468 0.406403 0.046 1 4

loop_
_geom_angle_atom_site_label_1
_geom_angle_atom_site_label_2
_geom_angle_atom_site_label_3
_geom_angle
_geom_angle_site_symmetry_1
_geom_angle_site_symmetry_2
_geom_angle_site_symmetry_3
_geom_angle_publ_flag
C(2) N(2) H(1) 151.82 1_555 1_555 1_555 yes
C(4) N(3) C(6) 113.44(4) 1_555 1_555 1_555 yes
C(4) N(3) C(7) 109.71(4) 1_555 1_555 1_555 yes
C(4) N(3) H(1) 108.27 1_555 1_555 1_555 yes
C(6) N(3) C(7) 110.24(5) 1_555 1_555 1_555 yes
C(6) N(3) H(1) 104.60 1_555 1_555 1_555 yes
C(7) N(3) H(1) 110.44 1_555 1_555 1_555 yes
C(5) N(4) C(8) 112.29(5) 1_555 1_555 1_555 yes
C(5) N(4) C(9) 110.50(4) 1_555 1_555 1_555 yes
C(5) N(4) H(2) 109.27 1_555 1_555 1_555 yes
C(8) N(4) C(9) 110.29(5) 1_555 1_555 1_555 yes
C(8) N(4) H(2) 108.93 1_555 1_555 1_555 yes
C(9) N(4) H(2) 105.32 1_555 1_555 1_555 yes
S(1) C(1) N(1) 178.87(6) 1_555 1_555 1_555 yes
S(2) C(2) N(2) 177.72(6) 1_555 1_555 1_555 yes
C(4) C(3) C(5) 116.31(4) 1_555 1_555 1_555 yes
C(4) C(3) H(3A) 107.26 1_555 1_555 1_555 yes
C(4) C(3) H(3B) 109.81 1_555 1_555 1_555 yes
C(5) C(3) H(3A) 108.95 1_555 1_555 1_555 yes
C(5) C(3) H(3B) 107.97 1_555 1_555 1_555 yes
H(3A) C(3) H(3B) 106.08 1_555 1_555 1_555 yes
N(3) C(4) C(3) 114.19(4) 1_555 1_555 1_555 yes
N(3) C(4) H(4A) 107.00 1_555 1_555 1_555 yes
N(3) C(4) H(4b) 105.60 1_555 1_555 1_555 yes
C(3) C(4) H(4A) 109.43 1_555 1_555 1_555 yes
C(3) C(4) H(4B) 111.97 1_555 1_555 1_555 yes
H(4A) C(4) H(4B) 108.36 1_555 1_555 1_555 yes
N(4) C(5) C(3) 114.31(4) 1_555 1_555 1_555 yes
N(4) C(5) H(5A) 106.48 1_555 1_555 1_555 yes
N(4) C(5) H(5B) 105.76 1_555 1_555 1_555 yes
C(3) C(5) H(5A) 110.00 1_555 1_555 1_555 yes
C(3) C(5) H(5B) 111.99 1_555 1_555 1_555 yes
H(5A) C(5) H(5B) 107.94 1_555 1_555 1_555 yes
N(3) C(6) H(6A) 110.12 1_555 1_555 1_555 yes
N(3) C(6) H(6B) 109.41 1_555 1_555 1_555 yes
N(3) C(6) H(6C) 108.94 1_555 1_555 1_555 yes
H(6A) C(6) H(6B) 110.43 1_555 1_555 1_555 yes
H(6A) C(6) H(6C) 111.10 1_555 1_555 1_555 yes
H(6B) C(6) H(6C) 106.77 1_555 1_555 1_555 yes
N(3) C(7) H(7A) 106.61 1_555 1_555 1_555 yes
N(3) C(7) H(7B) 108.12 1_555 1_555 1_555 yes
N(3) C(7) H(7C) 107.34 1_555 1_555 1_555 yes
H(7A) C(7) H(7B) 114.97 1_555 1_555 1_555 yes
H(7A) C(7) H(7C) 112.64 1_555 1_555 1_555 yes
H(7B) C(7) H(7C) 106.85 1_555 1_555 1_555 yes
N(4) C(8) H(8A) 105.26 1_555 1_555 1_555 yes
N(4) C(8) H(8B) 109.03 1_555 1_555 1_555 yes
N(4) C(8) H(8C) 108.76 1_555 1_555 1_555 yes
H(8A) C(8) H(8B) 113.89 1_555 1_555 1_555 yes
H(8A) C(8) H(8C) 112.31 1_555 1_555 1_555 yes
H(8B) C(8) H(8C) 107.45 1_555 1_555 1_555 yes
N(4) C(9) H(9A) 108.76 1_555 1_555 1_555 yes
N(4) C(9) H(9B) 109.38 1_555 1_555 1_555 yes
N(4) C(9) H(9C) 112.03 1_555 1_555 1_555 yes
H(9A) C(9) H(9B) 107.85 1_555 1_555 1_555 yes
H(9A) C(9) H(9C) 109.66 1_555 1_555 1_555 yes
H(9B) C(9) H(9C) 109.07 1_555 1_555 1_555 yes

loop_
_geom_bond_atom_site_label_1
_geom_bond_atom_site_label_2
_geom_bond_distance
_geom_bond_site_symmetry_1
_geom_bond_site_symmetry_2
_geom_bond_publ_flag
S(1) C(1) 1.6278(6) 1_555 1_555 yes
S(2) C(2) 1.6255(6) 1_555 1_555 yes
N(1) C(1) 1.1690(8) 1_555 1_555 yes
N(1) H(2) 1.8019 1_555 1_555 yes
N(2) C(2) 1.1752(8) 1_555 1_555 yes
N(2) H(1) 1.7568 1_555 1_555 yes
N(3) C(4) 1.5012(7) 1_555 1_555 yes
N(3) C(6) 1.4882(7) 1_555 1_555 yes
N(3) C(7) 1.4900(7) 1_555 1_555 yes
N(3) H(1) 1.0300 1_555 1_555 yes
N(4) C(5) 1.5014(7) 1_555 1_555 yes
N(4) C(8) 1.4923(7) 1_555 1_555 yes
N(4) C(9) 1.4918(7) 1_555 1_555 yes
N(4) H(2) 1.0300 1_555 1_555 yes
C(3) C(4) 1.5229(8) 1_555 1_555 yes
C(3) C(5) 1.5253(8) 1_555 1_555 yes
C(3) H(3A) 1.0590 1_555 1_555 yes
C(3) H(3B) 1.0590 1_555 1_555 yes
C(4) H(4A) 1.0590 1_555 1_555 yes
C(4) H(4B) 1.0590 1_555 1_555 yes
C(5) H(5A) 1.0590 1_555 1_555 yes
C(5) H(5B) 1.0590 1_555 1_555 yes
C(6) H(6A) 1.0590 1_555 1_555 yes
C(6) H(6B) 1.0590 1_555 1_555 yes
C(6) H(6C) 1.0590 1_555 1_555 yes
C(7) H(8A) 1.0590 1_555 1_555 yes
C(7) H(8B) 1.0590 1_555 1_555 yes
C(7) H(8C) 1.0590 1_555 1_555 yes
C(8) H(8A) 1.0590 1_555 1_555 yes
C(8) H(8B) 1.0590 1_555 1_555 yes
C(8) H(8C) 1.0590 1_555 1_555 yes
C(9) H(9A) 1.0590 1_555 1_555 yes
C(9) H(9B) 1.0590 1_555 1_555 yes
C(9) H(9C) 1.0590 1_555 1_555 yes

loop_
_geom_torsion_atom_site_label_1
_geom_torsion_atom_site_label_2
_geom_torsion_atom_site_label_3
_geom_torsion_atom_site_label_4
_geom_torsion
_geom_torsion_site_symmetry_1
_geom_torsion_site_symmetry_2
_geom_torsion_site_symmetry_3
_geom_torsion_site_symmetry_4
_geom_torsion_publ_flag
C(1) N(1) H(2) N(4) -37.86(15) 1_555 1_555 1_555 1_555 yes
C(2) N(2) H(1) N(3) -92.03(16) 1_555 1_555 1_555 1_555 yes
C(6) N(3) C(4) C(3) -63.49(5) 1_555 1_555 1_555 1_555 yes
C(6) N(3) C(4) H(4A) 57.76 1_555 1_555 1_555 1_555 yes
C(6) N(3) C(4) H(4B) 173.06 1_555 1_555 1_555 1_555 yes
C(4) N(3) C(6) H(6A) 57.60 1_555 1_555 1_555 1_555 yes
C(4) N(3) C(6) H(6B) -63.94 1_555 1_555 1_555 1_555 yes
C(4) N(3) C(6) H(6C) 179.67 1_555 1_555 1_555 1_555 yes
C(7) N(3) C(4) C(3) 172.73(6) 1_555 1_555 1_555 1_555 yes
C(7) N(3) C(4) H(4A) -66.02 1_555 1_555 1_555 1_555 yes
C(7) N(3) C(4) H(4B) 49.28 1_555 1_555 1_555 1_555 yes
C(4) N(3) C(7) H(7A) 61.21 1_555 1_555 1_555 1_555 yes
C(4) N(3) C(7) H(7B) -174.66 1_555 1_555 1_555 1_555 yes
C(4) N(3) C(7) H(7C) -59.72 1_555 1_555 1_555 1_555 yes
C(4) N(3) H(1) N(2) 156.35 1_555 1_555 1_555 1_555 yes
H(1) N(3) C(4) C(3) 52.13 1_555 1_555 1_555 1_555 yes
H(1) N(3) C(4) H(4A) 173.38 1_555 1_555 1_555 1_555 yes
H(1) N(3) C(4) H(4B) -71.32 1_555 1_555 1_555 1_555 yes
C(7) N(3) C(6) H(6A) -178.91 1_555 1_555 1_555 1_555 yes
C(7) N(3) C(6) H(6B) 59.54 1_555 1_555 1_555 1_555 yes
C(7) N(3) C(6) H(6C) -56.84 1_555 1_555 1_555 1_555 yes
C(6) N(3) C(7) H(7A) -64.42 1_555 1_555 1_555 1_555 yes
C(6) N(3) C(7) H(7B) 59.71 1_555 1_555 1_555 1_555 yes
C(6) N(3) C(7) H(7C) 174.65 1_555 1_555 1_555 1_555 yes
C(6) N(3) H(1) N(2) -82.39 1_555 1_555 1_555 1_555 yes
H(1) N(3) C(6) H(6A) -60.17 1_555 1_555 1_555 1_555 yes
H(1) N(3) C(6) H(6B) 178.28 1_555 1_555 1_555 1_555 yes
H(1) N(3) C(6) H(6C) 61.89 1_555 1_555 1_555 1_555 yes
C(7) N(3) H(1) N(2) 36.20 1_555 1_555 1_555 1_555 yes
H(1) N(3) C(7) H(7A) -179.52 1_555 1_555 1_555 1_555 yes
H(1) N(3) C(7) H(7B) -55.38 1_555 1_555 1_555 1_555 yes
H(1) N(3) C(7) H(7C) 59.56 1_555 1_555 1_555 1_555 yes
C(8) N(4) C(5) C(3) -64.72(5) 1_555 1_555 1_555 1_555 yes
C(8) N(4) C(5) H(5A) 56.95 1_555 1_555 1_555 1_555 yes
C(8) N(4) C(5) H(5B) 171.61 1_555 1_555 1_555 1_555 yes
C(5) N(4) C(8) H(8A) -176.26 1_555 1_555 1_555 1_555 yes
C(5) N(4) C(8) H(8B) -53.70 1_555 1_555 1_555 1_555 yes
C(5) N(4) C(8) H(8C) 63.19 1_555 1_555 1_555 1_555 yes
C(9) N(4) C(5) C(3) 171.69(6) 1_555 1_555 1_555 1_555 yes
C(9) N(4) C(5) H(5A) -66.64 1_555 1_555 1_555 1_555 yes
C(9) N(4) C(5) H(5B) 48.02 1_555 1_555 1_555 1_555 yes
C(5) N(4) C(9) H(9A) 60.37 1_555 1_555 1_555 1_555 yes
C(5) N(4) C(9) H(9B) 177.92 1_555 1_555 1_555 1_555 yes
C(5) N(4) C(9) H(9C) -61.02 1_555 1_555 1_555 1_555 yes
C(5) N(4) H(2) N(1) -162.62 1_555 1_555 1_555 1_555 yes
H(2) N(4) C(5) C(3) 56.25 1_555 1_555 1_555 1_555 yes
H(2) N(4) C(5) H(5A) 177.93 1_555 1_555 1_555 1_555 yes
H(2) N(4) C(5) H(5B) -67.42 1_555 1_555 1_555 1_555 yes
C(9) N(4) C(8) H(8A) -52.55 1_555 1_555 1_555 1_555 yes
C(9) N(4) C(8) H(8B) 70.01 1_555 1_555 1_555 1_555 yes
C(9) N(4) C(8) H(8C) -173.10 1_555 1_555 1_555 1_555 yes
C(8) N(4) C(9) H(9A) -64.37 1_555 1_555 1_555 1_555 yes
C(8) N(4) C(9) H(9B) 53.18 1_555 1_555 1_555 1_555 yes
C(8) N(4) C(9) H(9C) 174.24 1_555 1_555 1_555 1_555 yes
C(8) N(4) H(2) N(1) -39.63 1_555 1_555 1_555 1_555 yes
H(2) N(4) C(8) H(8A) 62.57 1_555 1_555 1_555 1_555 yes
H(2) N(4) C(8) H(8B) -174.87 1_555 1_555 1_555 1_555 yes
H(2) N(4) C(8) H(8C) -57.98 1_555 1_555 1_555 1_555 yes
C(9) N(4) H(2) N(1) 78.67 1_555 1_555 1_555 1_555 yes
H(2) N(4) C(9) H(9A) 178.25 1_555 1_555 1_555 1_555 yes
H(2) N(4) C(9) H(9B) -64.20 1_555 1_555 1_555 1_555 yes
H(2) N(4) C(9) H(9C) 56.87 1_555 1_555 1_555 1_555 yes
C(5) C(3) C(4) N(3) -59.58(5) 1_555 1_555 1_555 1_555 yes
C(4) C(3) C(5) N(4) -63.94(5) 1_555 1_555 1_555 1_555 yes
C(5) C(3) C(4) H(4A) -179.47 1_555 1_555 1_555 1_555 yes
C(5) C(3) C(4) H(4B) 60.37 1_555 1_555 1_555 1_555 yes
C(4) C(3) C(5) H(5A) 176.35 1_555 1_555 1_555 1_555 yes
C(4) C(3) C(5) H(5B) 56.32 1_555 1_555 1_555 1_555 yes
H(3A) C(3) C(4) N(3) 178.22 1_555 1_555 1_555 1_555 yes
C(4) C(3) H(3A) H(3B) -117.32 1_555 1_555 1_555 1_555 yes
H(3A) C(3) C(4) H(4A) 58.32 1_555 1_555 1_555 1_555 yes
H(3A) C(3) C(4) H(4B) -61.84(5) 1_555 1_555 1_555 1_555 yes
H(3B) C(3) C(4) N(3) 63.37 1_555 1_555 1_555 1_555 yes
C(4) C(3) H(3B) H(3A) 115.60 1_555 1_555 1_555 1_555 yes
H(3B) C(3) C(4) H(4A) -56.52 1_555 1_555 1_555 1_555 yes
H(3A) C(3) C(5) N(4) 57.38 1_555 1_555 1_555 1_555 yes
C(5) C(3) H(3A) H(3B) 116.00 1_555 1_555 1_555 1_555 yes
H(3A) C(3) C(5) H(5A) -62.34 1_555 1_555 1_555 1_555 yes
H(3A) C(3) C(5) H(5B) 177.63 1_555 1_555 1_555 1_555 yes
H(3B) C(3) C(5) N(4) 172.16 1_555 1_555 1_555 1_555 yes
C(5) C(3) H(3B) H(3A) -116.66 1_555 1_555 1_555 1_555 yes
H(3B) C(3) C(5) H(5A) 52.44 1_555 1_555 1_555 1_555 yes
N(3) C(4) H(5A) H(5B) 113.44 1_555 1_555 1_555 1_555 yes
N(3) C(4) H(5B) H(5A) -114.36 1_555 1_555 1_555 1_555 yes
C(3) C(4) H(4A) H(4B) -122.34 1_555 1_555 1_555 1_555 yes
C(3) C(4) H(4B) H(4A) 120.79 1_555 1_555 1_555 1_555 yes
N(4) C(5) H(5A) H(5B) 113.17 1_555 1_555 1_555 1_555 yes
N(4) C(5) H(5B) H(5A) -113.65 1_555 1_555 1_555 1_555 yes
C(3) C(5) H(5A) H(5B) -122.46 1_555 1_555 1_555 1_555 yes
C(3) C(5) H(5B) H(5A) 121.23 1_555 1_555 1_555 1_555 yes
N(3) C(6) H(6A) H(6B) -120.94 1_555 1_555 1_555 1_555 yes
N(3) C(6) H(6A) H(6C) 120.78 1_555 1_555 1_555 1_555 yes
N(3) C(6) H(6B) H(6A) 121.36 1_555 1_555 1_555 1_555 yes
N(3) C(6) H(6B) H(6C) -117.75 1_555 1_555 1_555 1_555 yes
N(3) C(6) H(6C) H(6A) -121.47 1_555 1_555 1_555 1_555 yes
N(3) C(6) H(6C) H(6B) 118.06 1_555 1_555 1_555 1_555 yes
H(6B) C(6) H(6A) H(6C) -118.28 1_555 1_555 1_555 1_555 yes
H(6A) C(6) H(6B) H(6C) 120.89 1_555 1_555 1_555 1_555 yes
H(6C) C(6) H(6A) H(6B) 118.28 1_555 1_555 1_555 1_555 yes
H(6A) C(6) H(6C) H(6B) -120.47 1_555 1_555 1_555 1_555 yes
H(6C) C(6) H(6B) H(6A) -120.89 1_555 1_555 1_555 1_555 yes
H(6B) C(6) H(6C) H(6A) 120.47 1_555 1_555 1_555 1_555 yes
N(3) C(7) H(7A) H(7B) 119.79 1_555 1_555 1_555 1_555 yes
N(3) C(7) H(7A) H(7C) -117.48 1_555 1_555 1_555 1_555 yes
N(3) C(7) H(7B) H(7A) -118.96 1_555 1_555 1_555 1_555 yes
N(3) C(7) H(7B) H(7C) 115.26 1_555 1_555 1_555 1_555 yes
N(3) C(7) H(7C) H(7A) 117.05 1_555 1_555 1_555 1_555 yes
N(3) C(7) H(7C) H(7B) -115.78 1_555 1_555 1_555 1_555 yes
H(7B) C(7) H(7A) H(7C) 122.73 1_555 1_555 1_555 1_555 yes
H(7A) C(7) H(7B) H(7C) -125.78 1_555 1_555 1_555 1_555 yes
H(7C) C(7) H(7A) H(7B) -122.73 1_555 1_555 1_555 1_555 yes
H(7A) C(7) H(7C) H(7B) 127.17 1_555 1_555 1_555 1_555 yes
H(7C) C(7) H(7B) H(7A) 125.78 1_555 1_555 1_555 1_555 yes
H(7B) C(7) H(7C) H(7A) -127.17 1_555 1_555 1_555 1_555 yes
N(4) C(8) H(8A) H(8B) 119.38 1_555 1_555 1_555 1_555 yes
N(4) C(8) H(8A) H(8C) -118.19 1_555 1_555 1_555 1_555 yes
N(4) C(8) H(8B) H(8A) -117.21 1_555 1_555 1_555 1_555 yes
N(4) C(8) H(8B) H(8C) 117.72 1_555 1_555 1_555 1_555 yes
N(4) C(8) H(8C) H(8A) 116.10 1_555 1_555 1_555 1_555 yes
N(4) C(8) H(8C) H(8B) -117.89 1_555 1_555 1_555 1_555 yes
H(8B) C(8) H(8A) H(8C) 122.44 1_555 1_555 1_555 1_555 yes
H(8A) C(8) H(8B) H(8C) -125.07 1_555 1_555 1_555 1_555 yes
H(8C) C(8) H(8A) H(8B) -122.44 1_555 1_555 1_555 1_555 yes
H(8A) C(8) H(8C) H(8B) 126.01 1_555 1_555 1_555 1_555 yes
H(8C) C(8) H(8B) H(8A) 125.07 1_555 1_555 1_555 1_555 yes
H(8B) C(8) H(8C) H(8A) -126.01 1_555 1_555 1_555 1_555 yes
N(4) C(9) H(9A) H(9B) 118.53 1_555 1_555 1_555 1_555 yes
N(4) C(9) H(9A) H(9C) -122.82 1_555 1_555 1_555 1_555 yes
N(4) C(9) H(9B) H(9A) -118.13 1_555 1_555 1_555 1_555 yes
N(4) C(9) H(9B) H(9C) 122.84 1_555 1_555 1_555 1_555 yes
N(4) C(9) H(9C) H(9A) 120.86 1_555 1_555 1_555 1_555 yes
N(4) C(9) H(9C) H(9B) -121.24 1_555 1_555 1_555 1_555 yes

loop_
_atom_site_anharm_gc_c_label
_atom_site_anharm_gc_c_111
_atom_site_anharm_gc_c_222
_atom_site_anharm_gc_c_333
_atom_site_anharm_gc_c_112
_atom_site_anharm_gc_c_122
_atom_site_anharm_gc_c_113
_atom_site_anharm_gc_c_133
_atom_site_anharm_gc_c_223
_atom_site_anharm_gc_c_233
_atom_site_anharm_gc_c_123
S(1) 0.00055(8) -0.00012(2) -0.000154(9) -0.00005(3) 0.000032(18) 0.000122(19) -0.000018(10) 0.000002(8) -0.000010(6) 0.000124(14)
S(2) 0.00120(10) 0.00001(3) -0.000036(9) -0.00022(4) 0.00028(3) -0.00006(2) -0.000035(11) -0.000051(11) 0.000016(7) 0.000081(17)
